data_7053474
loop_
_publ_author_name
'Rajput, Lalit'
'Biradha, Kumar'

_publ_section_title
;
 Assembling coordination networks of bis-amido pyridines via hydrogen
 bonds: isostructurality and large hydrophobic cavities for guest
 inclusion
;
_journal_issue 11
_journal_name_full 'New Journal of Chemistry'
_journal_page_first 2415
_journal_paper_doi 10.1039/c0nj00070a
_journal_volume 34
_journal_year 2010
_chemical_formula_sum 'C20 H26 Cu N6 O6 S2'
_chemical_formula_weight 574.13
_chemical_name_systematic
;
?
;
_space_group_IT_number 2
_symmetry_cell_setting triclinic
_symmetry_space_group_name_Hall '-P 1'
_symmetry_space_group_name_H-M 'P -1'
_atom_sites_solution_hydrogens geom
_atom_sites_solution_primary direct
_atom_sites_solution_secondary difmap
_audit_creation_method SHELXL-97
_cell_angle_alpha 102.017(14)
_cell_angle_beta 104.357(15)
_cell_angle_gamma 111.247(10)
_cell_formula_units_Z 1
_cell_length_a 7.808(3)
_cell_length_b 8.946(3)
_cell_length_c 10.837(6)
_cell_measurement_reflns_used 2467
_cell_measurement_temperature 293(2)
_cell_measurement_theta_max 26
_cell_measurement_theta_min 2.06
_cell_volume 645.2(5)
_computing_structure_refinement 'SHELXL-97 (Sheldrick, 1997)'
_computing_structure_solution 'SHELXS-97 (Sheldrick, 1990)'
_diffrn_ambient_temperature 293(2)
_diffrn_measured_fraction_theta_full 0.984
_diffrn_measured_fraction_theta_max 0.984
_diffrn_measurement_device_type 'Bruker-APEX-2 CCD area detector'
_diffrn_measurement_method hemisphere
_diffrn_radiation_monochromator graphite
_diffrn_radiation_source 'fine-focus sealed tube'
_diffrn_radiation_type MoK\a
_diffrn_radiation_wavelength 0.71073
_diffrn_reflns_av_R_equivalents 0.0303
_diffrn_reflns_av_sigmaI/netI 0.0339
_diffrn_reflns_limit_h_max 9
_diffrn_reflns_limit_h_min -7
_diffrn_reflns_limit_k_max 10
_diffrn_reflns_limit_k_min -11
_diffrn_reflns_limit_l_max 13
_diffrn_reflns_limit_l_min -13
_diffrn_reflns_number 8146
_diffrn_reflns_theta_full 26.00
_diffrn_reflns_theta_max 26.00
_diffrn_reflns_theta_min 2.06
_exptl_absorpt_coefficient_mu 1.054
_exptl_absorpt_correction_T_max 0.919
_exptl_absorpt_correction_T_min 0.848
_exptl_absorpt_correction_type empirical
_exptl_absorpt_process_details sadabs
_exptl_crystal_colour green
_exptl_crystal_density_diffrn 1.478
_exptl_crystal_density_meas ?
_exptl_crystal_density_method 'not measured'
_exptl_crystal_description plates
_exptl_crystal_F_000 297
_exptl_crystal_size_max 0.16
_exptl_crystal_size_mid 0.13
_exptl_crystal_size_min 0.08
_refine_diff_density_max 0.640
_refine_diff_density_min -0.296
_refine_diff_density_rms 0.081
_refine_ls_extinction_method none
_refine_ls_goodness_of_fit_ref 1.038
_refine_ls_hydrogen_treatment constr
_refine_ls_matrix_type full
_refine_ls_number_parameters 160
_refine_ls_number_reflns 2497
_refine_ls_number_restraints 0
_refine_ls_restrained_S_all 1.038
_refine_ls_R_factor_all 0.0550
_refine_ls_R_factor_gt 0.0424
_refine_ls_shift/su_max 0.001
_refine_ls_shift/su_mean 0.000
_refine_ls_structure_factor_coef Fsqd
_refine_ls_weighting_details 'calc w=1/[\s^2^(Fo^2^)+(0.0761P)^2^+0.3962P] where P=(Fo^2^+2Fc^2^)/3'
_refine_ls_weighting_scheme calc
_refine_ls_wR_factor_gt 0.1138
_refine_ls_wR_factor_ref 0.1286
_reflns_number_gt 2098
_reflns_number_total 2497
_reflns_threshold_expression >2sigma(I)
_cod_data_source_file c0nj00070a.txt
_cod_data_source_block 6
_cod_depositor_comments
;
The following automatic conversions were performed:

'_symmetry_cell_setting' value 'Triclinic' changed to 'triclinic'
according to /home/saulius/struct/CIF-dictionaries/cif_core.dic
dictionary named 'cif_core.dic' version 2.4.2 from 2011-04-26.

Automatic conversion script
Id: cif_fix_values 1891 2012-01-12 08:04:46Z andrius 

The following automatic conversions were performed:

'_exptl_crystal_density_meas' value 'not measured' was changed to '?'
- the value is perceived as not measured.

Automatic conversion script
Id: cif_fix_values 3008 2015-01-20 13:52:24Z robertas 
;
_cod_original_sg_symbol_H-M P-1
_cod_database_code 7053474

loop_
_symmetry_equiv_pos_as_xyz
'x, y, z'
'-x, -y, -z'

loop_
_atom_site_label
_atom_site_type_symbol
_atom_site_fract_x
_atom_site_fract_y
_atom_site_fract_z
_atom_site_U_iso_or_equiv
_atom_site_adp_type
_atom_site_occupancy
_atom_site_symmetry_multiplicity
_atom_site_calc_flag
_atom_site_refinement_flags
Cu1 Cu 0.0000 -0.5000 0.5000 0.0319(2) Uani 1 2 d S
S100 S 0.00476(17) -0.82835(13) 0.10285(9) 0.0568(3) Uani 1 1 d .
O2W O 0.3715(4) -0.4167(3) 0.6019(3) 0.0535(6) Uani 1 1 d .
O21 O 0.4831(4) 0.3176(3) 0.5990(2) 0.0459(6) Uani 1 1 d .
N11 N 0.5489(4) 0.1810(3) 0.7434(3) 0.0346(6) Uani 1 1 d .
H11 H 0.5137 0.0858 0.7585 0.042 Uiso 1 1 d R
N21 N 0.0777(3) -0.2764(3) 0.4606(2) 0.0301(5) Uani 1 1 d .
N100 N -0.0098(4) -0.6164(3) 0.3234(3) 0.0417(7) Uani 1 1 d .
C11 C 0.7190(4) 0.3311(4) 0.8466(3) 0.0387(7) Uani 1 1 d .
H11A H 0.7616 0.4195 0.8071 0.046 Uiso 1 1 calc R
H11B H 0.8265 0.3012 0.8756 0.046 Uiso 1 1 calc R
C12 C 0.6740(5) 0.3998(4) 0.9686(3) 0.0415(8) Uani 1 1 d .
H12A H 0.6315 0.3109 1.0076 0.050 Uiso 1 1 calc R
H12B H 0.7941 0.4924 1.0355 0.050 Uiso 1 1 calc R
C13 C 0.5196(5) 0.4625(5) 0.9390(3) 0.0467(9) Uani 1 1 d .
H13A H 0.3980 0.3687 0.8748 0.056 Uiso 1 1 calc R
H13B H 0.5595 0.5481 0.8964 0.056 Uiso 1 1 calc R
C21 C 0.2813(4) 0.0223(3) 0.5271(3) 0.0276(6) Uani 1 1 d .
C22 C 0.2231(4) -0.1310(3) 0.5519(3) 0.0300(6) Uani 1 1 d .
H22 H 0.2879 -0.1330 0.6356 0.036 Uiso 1 1 calc R
C23 C -0.0162(4) -0.2719(4) 0.3416(3) 0.0349(7) Uani 1 1 d .
H23 H -0.1170 -0.3722 0.2774 0.042 Uiso 1 1 calc R
C24 C 0.0307(5) -0.1235(4) 0.3099(3) 0.0390(7) Uani 1 1 d .
H24 H -0.0386 -0.1241 0.2264 0.047 Uiso 1 1 calc R
C25 C 0.1809(5) 0.0247(4) 0.4036(3) 0.0352(7) Uani 1 1 d .
H25 H 0.2147 0.1257 0.3841 0.042 Uiso 1 1 calc R
C26 C 0.4480(4) 0.1862(3) 0.6285(3) 0.0297(6) Uani 1 1 d .
C100 C -0.0039(5) -0.7055(4) 0.2324(3) 0.0367(7) Uani 1 1 d .
O1W O 0.4519(5) 0.0985(4) 0.1613(4) 0.0879(11) Uani 1 1 d .

loop_
_atom_site_aniso_label
_atom_site_aniso_U_11
_atom_site_aniso_U_22
_atom_site_aniso_U_33
_atom_site_aniso_U_23
_atom_site_aniso_U_13
_atom_site_aniso_U_12
Cu1 0.0448(3) 0.0203(3) 0.0276(3) 0.00550(19) 0.0147(2) 0.0111(2)
S100 0.0844(7) 0.0553(6) 0.0392(5) 0.0062(4) 0.0238(5) 0.0434(5)
O2W 0.0643(16) 0.0502(15) 0.0666(17) 0.0279(13) 0.0337(14) 0.0353(13)
O21 0.0558(14) 0.0272(11) 0.0502(14) 0.0171(10) 0.0158(12) 0.0130(10)
N11 0.0385(14) 0.0243(12) 0.0337(13) 0.0079(10) 0.0101(11) 0.0085(10)
N21 0.0340(13) 0.0249(12) 0.0273(12) 0.0058(9) 0.0090(10) 0.0114(10)
N100 0.0586(18) 0.0283(13) 0.0351(14) 0.0060(11) 0.0233(13) 0.0138(12)
C11 0.0330(16) 0.0332(16) 0.0370(16) 0.0029(13) 0.0084(13) 0.0083(13)
C12 0.0373(17) 0.0439(18) 0.0327(16) 0.0036(14) 0.0052(14) 0.0163(14)
C13 0.0431(19) 0.050(2) 0.0371(18) 0.0027(15) 0.0077(15) 0.0208(16)
C21 0.0316(15) 0.0265(14) 0.0296(14) 0.0104(11) 0.0146(12) 0.0148(12)
C22 0.0341(15) 0.0268(14) 0.0257(14) 0.0073(11) 0.0083(12) 0.0121(12)
C23 0.0361(16) 0.0321(15) 0.0286(14) 0.0038(12) 0.0089(13) 0.0116(13)
C24 0.0434(18) 0.0423(17) 0.0306(15) 0.0162(13) 0.0090(14) 0.0185(14)
C25 0.0437(17) 0.0321(15) 0.0350(16) 0.0182(13) 0.0152(14) 0.0173(13)
C26 0.0364(15) 0.0233(14) 0.0326(15) 0.0092(11) 0.0179(13) 0.0128(12)
C100 0.0447(18) 0.0313(15) 0.0365(17) 0.0160(13) 0.0148(14) 0.0162(14)
O1W 0.075(2) 0.070(2) 0.102(3) 0.0463(19) 0.0021(19) 0.0228(17)

loop_
_atom_type_symbol
_atom_type_description
_atom_type_scat_dispersion_real
_atom_type_scat_dispersion_imag
_atom_type_scat_source
C C 0.0033 0.0016 'International Tables Vol C Tables 4.2.6.8 and 6.1.1.4'
H H 0.0000 0.0000 'International Tables Vol C Tables 4.2.6.8 and 6.1.1.4'
Cu Cu 0.3201 1.2651 'International Tables Vol C Tables 4.2.6.8 and 6.1.1.4'
N N 0.0061 0.0033 'International Tables Vol C Tables 4.2.6.8 and 6.1.1.4'
O O 0.0106 0.0060 'International Tables Vol C Tables 4.2.6.8 and 6.1.1.4'
S S 0.1246 0.1234 'International Tables Vol C Tables 4.2.6.8 and 6.1.1.4'

loop_
_geom_angle_atom_site_label_1
_geom_angle_atom_site_label_2
_geom_angle_atom_site_label_3
_geom_angle
_geom_angle_site_symmetry_1
_geom_angle_site_symmetry_3
N100 Cu1 N100 180 . 2_546
N100 Cu1 N21 89.36(11) . 2_546
N100 Cu1 N21 90.64(11) 2_546 2_546
N100 Cu1 N21 90.64(11) . .
N100 Cu1 N21 89.36(11) 2_546 .
N21 Cu1 N21 180 2_546 .
C26 N11 C11 122.8(3) . .
C26 N11 H11 118.5 . .
C11 N11 H11 118.6 . .
C23 N21 C22 118.1(3) . .
C23 N21 Cu1 120.17(19) . .
C22 N21 Cu1 121.7(2) . .
C100 N100 Cu1 166.0(3) . .
N11 C11 C12 112.8(3) . .
N11 C11 H11A 109.0 . .
C12 C11 H11A 109.0 . .
N11 C11 H11B 109.0 . .
C12 C11 H11B 109.0 . .
H11A C11 H11B 107.8 . .
C13 C12 C11 114.4(3) . .
C13 C12 H12A 108.7 . .
C11 C12 H12A 108.7 . .
C13 C12 H12B 108.7 . .
C11 C12 H12B 108.7 . .
H12A C12 H12B 107.6 . .
C12 C13 C13 114.5(4) . 2_667
C12 C13 H13A 108.6 . .
C13 C13 H13A 108.6 2_667 .
C12 C13 H13B 108.6 . .
C13 C13 H13B 108.6 2_667 .
H13A C13 H13B 107.6 . .
C25 C21 C22 118.0(3) . .
C25 C21 C26 118.7(3) . .
C22 C21 C26 123.2(3) . .
N21 C22 C21 122.9(3) . .
N21 C22 H22 118.5 . .
C21 C22 H22 118.5 . .
N21 C23 C24 122.4(3) . .
N21 C23 H23 118.8 . .
C24 C23 H23 118.8 . .
C25 C24 C23 119.1(3) . .
C25 C24 H24 120.5 . .
C23 C24 H24 120.5 . .
C24 C25 C21 119.4(3) . .
C24 C25 H25 120.3 . .
C21 C25 H25 120.3 . .
O21 C26 N11 123.5(3) . .
O21 C26 C21 118.3(3) . .
N11 C26 C21 118.2(3) . .
N100 C100 S100 178.9(3) . .

loop_
_geom_bond_atom_site_label_1
_geom_bond_atom_site_label_2
_geom_bond_distance
_geom_bond_site_symmetry_2
Cu1 N100 1.947(3) .
Cu1 N100 1.947(3) 2_546
Cu1 N21 2.038(3) 2_546
Cu1 N21 2.038(3) .
S100 C100 1.625(3) .
O21 C26 1.235(4) .
N11 C26 1.318(4) .
N11 C11 1.471(4) .
N11 H11 0.8599 .
N21 C23 1.333(4) .
N21 C22 1.340(3) .
N100 C100 1.155(4) .
C11 C12 1.515(4) .
C11 H11A 0.9700 .
C11 H11B 0.9700 .
C12 C13 1.498(5) .
C12 H12A 0.9700 .
C12 H12B 0.9700 .
C13 C13 1.507(6) 2_667
C13 H13A 0.9700 .
C13 H13B 0.9700 .
C21 C25 1.382(4) .
C21 C22 1.386(4) .
C21 C26 1.513(4) .
C22 H22 0.9300 .
C23 C24 1.383(4) .
C23 H23 0.9300 .
C24 C25 1.373(4) .
C24 H24 0.9300 .
C25 H25 0.9300 .
